data_1549110
loop_
_publ_author_name
'Thangavadivale, Vargini'
'Aguiar, Pedro M.'
'Jasim, Naseralla A.'
'Pike, Sarah J.'
'Smith, Dan A.'
'Whitwood, Adrian C.'
'Brammer, Lee'
'Perutz, Robin N.'

_publ_section_title
;
 Self-complementary nickel halides enable multifaceted comparisons of
 intermolecular halogen bonds: fluoride ligands <i>vs.</i> other halides.
;
_journal_issue 15
_journal_name_full 'Chemical science'
_journal_page_first 3767
_journal_page_last 3781
_journal_paper_doi 10.1039/c8sc00890f
_journal_volume 9
_journal_year 2018
_chemical_formula_moiety 'C18 H30 F4 Ni P2'
_chemical_formula_sum 'C18 H30 F4 Ni P2'
_chemical_formula_weight 443.07
_space_group_crystal_system tetragonal
_space_group_IT_number 96
_space_group_name_Hall 'P 4nw 2abw'
_space_group_name_H-M_alt 'P 43 21 2'
_symmetry_space_group_name_Hall 'P 4nw 2abw'
_symmetry_space_group_name_H-M 'P 43 21 2'
_atom_sites_solution_hydrogens geom
_atom_sites_solution_primary direct
_audit_creation_date 2018-02-23
_audit_creation_method
;
Olex2 1.2
(compiled 2017.08.10 svn.r3458 for OlexSys, GUI svn.r5381)
;
_audit_update_record
;
2018-02-23 deposited with the CCDC.
2018-03-19 downloaded from the CCDC.
;
_cell_angle_alpha 90
_cell_angle_beta 90
_cell_angle_gamma 90
_cell_formula_units_Z 4
_cell_length_a 8.13398(18)
_cell_length_b 8.13398(18)
_cell_length_c 31.6136(10)
_cell_measurement_reflns_used 2396
_cell_measurement_temperature 110.05(10)
_cell_measurement_theta_max 31.8160
_cell_measurement_theta_min 3.5810
_cell_volume 2091.61(9)
_computing_cell_refinement
;
CrysAlisPro, Agilent Technologies,
Version 1.171.37.31 (release 14-01-2014 CrysAlis171 .NET)
(compiled Jan 14 2014,18:38:05)
;
_computing_data_collection
;
CrysAlisPro, Agilent Technologies,
Version 1.171.37.31 (release 14-01-2014 CrysAlis171 .NET)
(compiled Jan 14 2014,18:38:05)
;
_computing_data_reduction
;
CrysAlisPro, Agilent Technologies,
Version 1.171.37.31 (release 14-01-2014 CrysAlis171 .NET)
(compiled Jan 14 2014,18:38:05)
;
_computing_molecular_graphics 'Olex2 (Dolomanov et al., 2009)'
_computing_publication_material 'Olex2 (Dolomanov et al., 2009)'
_computing_structure_refinement 'ShelXL (Sheldrick, 2015)'
_computing_structure_solution 'ShelXS (Sheldrick, 2008)'
_diffrn_ambient_environment N~2~
_diffrn_ambient_temperature 110.05(10)
_diffrn_detector 'CCD plate'
_diffrn_detector_area_resol_mean 16.1450
_diffrn_detector_type Eos
_diffrn_measured_fraction_theta_full 0.998
_diffrn_measured_fraction_theta_max 0.930
_diffrn_measurement_details
;
#__ type_ start__ end____ width___ exp.time_
  1 omega  -45.00   46.00   1.0000   24.0000
omega____ theta____ kappa____ phi______ frames
    -       26.4802  -37.0000  -90.0000 91

#__ type_ start__ end____ width___ exp.time_
  2 omega    7.00   38.00   1.0000   24.0000
omega____ theta____ kappa____ phi______ frames
    -       26.4802   19.0000  150.0000 31
;
_diffrn_measurement_device 'four-circle diffractometer'
_diffrn_measurement_device_type 'SuperNova, Single source at offset, Eos'
_diffrn_measurement_method '\w scans'
_diffrn_orient_matrix_UB_11 -0.0105988000
_diffrn_orient_matrix_UB_12 -0.0201935000
_diffrn_orient_matrix_UB_13 -0.0216575000
_diffrn_orient_matrix_UB_21 -0.0223444000
_diffrn_orient_matrix_UB_22 -0.0812869000
_diffrn_orient_matrix_UB_23 0.0057389000
_diffrn_orient_matrix_UB_31 -0.0836245000
_diffrn_orient_matrix_UB_32 0.0242472000
_diffrn_orient_matrix_UB_33 0.0012030000
_diffrn_radiation_monochromator mirror
_diffrn_radiation_probe x-ray
_diffrn_radiation_type MoK\a
_diffrn_radiation_wavelength 0.71073
_diffrn_reflns_av_R_equivalents 0.0375
_diffrn_reflns_av_unetI/netI 0.0731
_diffrn_reflns_Laue_measured_fraction_full 0.998
_diffrn_reflns_Laue_measured_fraction_max 0.930
_diffrn_reflns_limit_h_max 12
_diffrn_reflns_limit_h_min -9
_diffrn_reflns_limit_k_max 12
_diffrn_reflns_limit_k_min -3
_diffrn_reflns_limit_l_max 19
_diffrn_reflns_limit_l_min -46
_diffrn_reflns_number 6224
_diffrn_reflns_point_group_measured_fraction_full 0.999
_diffrn_reflns_point_group_measured_fraction_max 0.903
_diffrn_reflns_theta_full 26.32
_diffrn_reflns_theta_max 31.995
_diffrn_reflns_theta_min 2.813
_diffrn_source 'SuperNova (Mo) X-ray Source'
_exptl_absorpt_coefficient_mu 1.113
_exptl_absorpt_correction_T_max 0.957
_exptl_absorpt_correction_T_min 0.796
_exptl_absorpt_correction_type gaussian
_exptl_absorpt_process_details
;
CrysAlisPro, Agilent Technologies,
Version 1.171.37.31 (release 14-01-2014 CrysAlis171 .NET)
(compiled Jan 14 2014,18:38:05)
Numerical absorption correction based on gaussian integration over
            a multifaceted crystal model
Empirical absorption correction using spherical harmonics,
 implemented in SCALE3 ABSPACK scaling algorithm.
;
_exptl_crystal_colour 'clear light yellow'
_exptl_crystal_colour_lustre clear
_exptl_crystal_colour_modifier light
_exptl_crystal_colour_primary yellow
_exptl_crystal_density_diffrn 1.407
_exptl_crystal_description plate
_exptl_crystal_F_000 928
_exptl_crystal_recrystallization_method 'Re-crystallisation from solvent: Hexane'
_exptl_crystal_size_max 0.3048
_exptl_crystal_size_mid 0.242
_exptl_crystal_size_min 0.0399
_refine_diff_density_max 0.708
_refine_diff_density_min -0.745
_refine_diff_density_rms 0.088
_refine_ls_abs_structure_details
;
 Flack x determined using 948 quotients [(I+)-(I-)]/[(I+)+(I-)]
 (Parsons and Flack (2004), Acta Cryst. A60, s61).
;
_refine_ls_abs_structure_Flack 0.043(10)
_refine_ls_extinction_method none
_refine_ls_goodness_of_fit_ref 1.210
_refine_ls_hydrogen_treatment constr
_refine_ls_matrix_type full
_refine_ls_number_parameters 117
_refine_ls_number_reflns 3289
_refine_ls_number_restraints 0
_refine_ls_restrained_S_all 1.210
_refine_ls_R_factor_all 0.0637
_refine_ls_R_factor_gt 0.0549
_refine_ls_shift/su_max 0.000
_refine_ls_shift/su_mean 0.000
_refine_ls_structure_factor_coef Fsqd
_refine_ls_weighting_details 'w=1/[\s^2^(Fo^2^)+(0.0206P)^2^] where P=(Fo^2^+2Fc^2^)/3'
_refine_ls_weighting_scheme calc
_refine_ls_wR_factor_gt 0.0860
_refine_ls_wR_factor_ref 0.0890
_reflns_Friedel_coverage 0.597
_reflns_Friedel_fraction_full 1.000
_reflns_Friedel_fraction_max 0.861
_reflns_number_gt 2986
_reflns_number_total 3289
_reflns_threshold_expression 'I > 2\s(I)'
_cod_data_source_file c8sc00890f2.cif
_cod_data_source_block rnp1405a
_cod_depositor_comments 'Adding full bibliography for 1549107--1549121.cif.'
_cod_original_cell_volume 2091.61(11)
_cod_database_code 1549110
_shelxl_version_number 2013-4
_chemical_oxdiff_formula 'C18 H30 F4 Ni1 P2'
_chemical_oxdiff_usercomment 'Vargini Ni(f)(PEt3)2(C6F4I)'
_shelx_space_group_comment
;
The symmetry employed for this shelxl refinement is uniquely defined
by the following loop, which should always be used as a source of
symmetry information in preference to the above space-group names.
They are only intended as comments.
;
_reflns_odcompleteness_completeness 99.56
_reflns_odcompleteness_iscentric 1
_reflns_odcompleteness_theta 26.32
_olex2_refinement_description
;
1. Fixed Uiso
 At 1.2 times of:
  All C(H,H) groups
 At 1.5 times of:
  All C(H,H,H) groups
2.a Secondary CH2 refined with riding coordinates:
 C4(H4A,H4B), C6(H6A,H6B), C8(H8A,H8B)
2.b Idealised Me refined as rotating group:
 C5(H5A,H5B,H5C), C7(H7A,H7B,H7C), C9(H9A,H9B,H9C)
;
_olex2_computing_structure_refinement_long 'ShelXL (Sheldrick, 2008)'
_olex2_computing_structure_solution_long 'ShelXS (Sheldrick, 2008)'
_olex2_date_sample_data_collection 2014-01-31
_olex2_date_sample_submission 1386374400
_olex2_exptl_crystal_mounting_method 'Oil on loop.'
_olex2_submission_special_instructions 'No special instructions were received'

loop_
_space_group_symop_operation_xyz
'x, y, z'
'-y+1/2, x+1/2, z+3/4'
'-x, -y, z+1/2'
'y+1/2, -x+1/2, z+1/4'
'x+1/2, -y+1/2, -z+1/4'
'-x+1/2, y+1/2, -z+3/4'
'y, x, -z'
'-y, -x, -z+1/2'

loop_
_atom_site_label
_atom_site_type_symbol
_atom_site_fract_x
_atom_site_fract_y
_atom_site_fract_z
_atom_site_U_iso_or_equiv
_atom_site_adp_type
_atom_site_occupancy
_atom_site_site_symmetry_order
_atom_site_calc_flag
_atom_site_refinement_flags_posn
_atom_site_refinement_flags_adp
_atom_site_refinement_flags_occupancy
C1 C 0.7323(4) 0.7929(4) 0.01845(11) 0.0175(7) Uani 1 1 d . . .
C2 C 0.8020(5) 0.9252(4) 0.03796(11) 0.0247(8) Uani 1 1 d . . .
C3 C 0.9368(4) 0.9981(4) 0.01885(12) 0.0292(9) Uani 1 1 d . . .
C4 C 0.4571(4) 0.3936(4) 0.08134(10) 0.0192(7) Uani 1 1 d . . .
H4A H 0.3813 0.3995 0.1058 0.023 Uiso 1 1 calc R . .
H4B H 0.4315 0.2918 0.0655 0.023 Uiso 1 1 calc R . .
C5 C 0.6330(5) 0.3841(5) 0.09753(14) 0.0433(11) Uani 1 1 d . . .
H5A H 0.7077 0.3637 0.0738 0.065 Uiso 1 1 calc GR . .
H5B H 0.6424 0.2943 0.1181 0.065 Uiso 1 1 calc GR . .
H5C H 0.6623 0.4882 0.1112 0.065 Uiso 1 1 calc GR . .
C6 C 0.2108(4) 0.5376(5) 0.02769(11) 0.0221(8) Uani 1 1 d . . .
H6A H 0.1846 0.6265 0.0074 0.027 Uiso 1 1 calc R . .
H6B H 0.2086 0.4326 0.0118 0.027 Uiso 1 1 calc R . .
C7 C 0.0744(4) 0.5323(5) 0.06112(12) 0.0286(9) Uani 1 1 d . . .
H7A H -0.0309 0.5080 0.0474 0.043 Uiso 1 1 calc GR . .
H7B H 0.0677 0.6390 0.0754 0.043 Uiso 1 1 calc GR . .
H7C H 0.0992 0.4464 0.0819 0.043 Uiso 1 1 calc GR . .
C8 C 0.4041(5) 0.7405(4) 0.08455(11) 0.0223(8) Uani 1 1 d . . .
H8A H 0.3222 0.7114 0.1065 0.027 Uiso 1 1 calc R . .
H8B H 0.5113 0.7566 0.0988 0.027 Uiso 1 1 calc R . .
C9 C 0.3525(5) 0.9019(5) 0.06337(13) 0.0334(10) Uani 1 1 d . . .
H9A H 0.4252 0.9244 0.0393 0.050 Uiso 1 1 calc GR . .
H9B H 0.3604 0.9919 0.0839 0.050 Uiso 1 1 calc GR . .
H9C H 0.2389 0.8925 0.0533 0.050 Uiso 1 1 calc GR . .
F1 F 0.7463(3) 0.9911(3) 0.07501(7) 0.0348(6) Uani 1 1 d . . .
F2 F 1.0102(3) 1.1319(3) 0.03632(8) 0.0450(7) Uani 1 1 d . . .
Ni1 Ni 0.61112(5) 0.61112(5) 0.0000 0.01433(14) Uani 1 2 d S T P
P1 P 0.42175(11) 0.57057(11) 0.04714(2) 0.01526(18) Uani 1 1 d . . .

loop_
_atom_site_aniso_label
_atom_site_aniso_U_11
_atom_site_aniso_U_22
_atom_site_aniso_U_33
_atom_site_aniso_U_23
_atom_site_aniso_U_13
_atom_site_aniso_U_12
C1 0.0136(17) 0.0132(16) 0.0257(17) 0.0031(15) -0.0032(14) -0.0006(14)
C2 0.031(2) 0.0161(19) 0.0269(19) 0.0008(16) -0.0088(17) 0.0020(16)
C3 0.027(2) 0.0114(17) 0.049(2) 0.0048(17) -0.0177(18) -0.0032(15)
C4 0.0219(18) 0.0184(17) 0.0174(15) 0.0032(15) 0.0028(14) 0.0014(14)
C5 0.043(3) 0.033(3) 0.054(3) 0.019(2) -0.019(2) 0.001(2)
C6 0.0151(18) 0.029(2) 0.0225(17) -0.0004(16) 0.0008(15) 0.0004(15)
C7 0.016(2) 0.037(2) 0.033(2) 0.0013(19) 0.0037(17) 0.0019(17)
C8 0.029(2) 0.0175(17) 0.0200(16) -0.0015(14) 0.0060(17) -0.0024(16)
C9 0.043(3) 0.020(2) 0.037(2) 0.0006(19) 0.013(2) 0.0084(19)
F1 0.0481(17) 0.0237(13) 0.0325(12) -0.0114(11) -0.0069(12) -0.0023(11)
F2 0.0403(14) 0.0205(14) 0.0743(18) 0.0005(13) -0.0205(15) -0.0121(11)
Ni1 0.01463(18) 0.01463(18) 0.0137(3) -0.0001(2) 0.0001(2) -0.0007(2)
P1 0.0159(5) 0.0147(5) 0.0152(4) 0.0009(3) 0.0012(3) 0.0007(3)

loop_
_atom_type_symbol
_atom_type_description
_atom_type_scat_dispersion_real
_atom_type_scat_dispersion_imag
_atom_type_scat_source
C C 0.0033 0.0016 'International Tables Vol C Tables 4.2.6.8 and 6.1.1.4'
H H 0.0000 0.0000 'International Tables Vol C Tables 4.2.6.8 and 6.1.1.4'
F F 0.0171 0.0103 'International Tables Vol C Tables 4.2.6.8 and 6.1.1.4'
Ni Ni 0.3393 1.1124 'International Tables Vol C Tables 4.2.6.8 and 6.1.1.4'
P P 0.1023 0.0942 'International Tables Vol C Tables 4.2.6.8 and 6.1.1.4'

loop_
_exptl_crystal_face_index_h
_exptl_crystal_face_index_k
_exptl_crystal_face_index_l
_exptl_crystal_face_perp_dist
_exptl_oxdiff_crystal_face_indexfrac_h
_exptl_oxdiff_crystal_face_indexfrac_k
_exptl_oxdiff_crystal_face_indexfrac_l
_exptl_oxdiff_crystal_face_x
_exptl_oxdiff_crystal_face_y
_exptl_oxdiff_crystal_face_z
0 -1 1 0.0119 -0.0000 -1.0000 1.0000 -0.0015 0.0870 -0.0230
0 1 -1 0.0279 0.0000 1.0000 -1.0000 0.0015 -0.0870 0.0230
0 0 -1 0.1267 0.0000 0.0000 -1.0000 0.0217 -0.0057 -0.0012
0 0 1 0.1017 -0.0000 -0.0000 1.0000 -0.0217 0.0057 0.0012
1 0 1 0.1598 1.0000 0.0000 1.0000 -0.0323 -0.0166 -0.0824
-1 0 -4 0.1011 -1.0000 0.0000 -4.0000 0.0972 -0.0006 0.0788
-1 0 4 0.0916 -1.0000 -0.0000 4.0000 -0.0760 0.0453 0.0884
2 -1 -4 0.1266 2.0000 -1.0000 -4.0000 0.0856 0.0136 -0.1963

loop_
_geom_angle_atom_site_label_1
_geom_angle_atom_site_label_2
_geom_angle_atom_site_label_3
_geom_angle
_geom_angle_site_symmetry_1
_geom_angle_site_symmetry_3
C1 C1 C2 121.6(2) 7 .
C1 C1 Ni1 68.70(10) 7 .
C2 C1 Ni1 169.7(3) . .
C1 C2 C3 118.0(3) . .
C1 C2 F1 124.1(3) . .
F1 C2 C3 117.9(3) . .
C3 C3 C2 120.4(2) 7 .
F2 C3 C2 120.9(3) . .
F2 C3 C3 118.7(2) . 7
H4A C4 H4B 107.8 . .
C5 C4 H4A 109.0 . .
C5 C4 H4B 109.0 . .
C5 C4 P1 112.8(3) . .
P1 C4 H4A 109.0 . .
P1 C4 H4B 109.0 . .
C4 C5 H5A 109.5 . .
C4 C5 H5B 109.5 . .
C4 C5 H5C 109.5 . .
H5A C5 H5B 109.5 . .
H5A C5 H5C 109.5 . .
H5B C5 H5C 109.5 . .
H6A C6 H6B 107.3 . .
C7 C6 H6A 108.1 . .
C7 C6 H6B 108.1 . .
C7 C6 P1 116.6(2) . .
P1 C6 H6A 108.1 . .
P1 C6 H6B 108.1 . .
C6 C7 H7A 109.5 . .
C6 C7 H7B 109.5 . .
C6 C7 H7C 109.5 . .
H7A C7 H7B 109.5 . .
H7A C7 H7C 109.5 . .
H7B C7 H7C 109.5 . .
H8A C8 H8B 107.8 . .
C9 C8 H8A 109.0 . .
C9 C8 H8B 109.0 . .
C9 C8 P1 112.8(3) . .
P1 C8 H8A 109.0 . .
P1 C8 H8B 109.0 . .
C8 C9 H9A 109.5 . .
C8 C9 H9B 109.5 . .
C8 C9 H9C 109.5 . .
H9A C9 H9B 109.5 . .
H9A C9 H9C 109.5 . .
H9B C9 H9C 109.5 . .
C1 Ni1 C1 42.6(2) 7 .
C1 Ni1 P1 106.28(10) . .
C1 Ni1 P1 106.28(10) 7 7
C1 Ni1 P1 148.88(10) 7 .
C1 Ni1 P1 148.88(10) . 7
P1 Ni1 P1 104.84(5) . 7
C4 P1 C6 103.29(16) . .
C4 P1 C8 103.06(16) . .
C4 P1 Ni1 114.56(11) . .
C6 P1 Ni1 117.03(12) . .
C8 P1 C6 104.67(17) . .
C8 P1 Ni1 112.72(12) . .

loop_
_geom_bond_atom_site_label_1
_geom_bond_atom_site_label_2
_geom_bond_distance
_geom_bond_site_symmetry_2
C1 C1 1.359(7) 7
C1 C2 1.364(5) .
C1 Ni1 1.870(3) .
C2 C3 1.386(5) .
C2 F1 1.365(4) .
C3 C3 1.385(8) 7
C3 F2 1.358(4) .
C4 H4A 0.9900 .
C4 H4B 0.9900 .
C4 C5 1.521(5) .
C4 P1 1.824(3) .
C5 H5A 0.9800 .
C5 H5B 0.9800 .
C5 H5C 0.9800 .
C6 H6A 0.9900 .
C6 H6B 0.9900 .
C6 C7 1.533(5) .
C6 P1 1.842(4) .
C7 H7A 0.9800 .
C7 H7B 0.9800 .
C7 H7C 0.9800 .
C8 H8A 0.9900 .
C8 H8B 0.9900 .
C8 C9 1.532(5) .
C8 P1 1.825(3) .
C9 H9A 0.9800 .
C9 H9B 0.9800 .
C9 H9C 0.9800 .
Ni1 C1 1.870(3) 7
Ni1 P1 2.1684(9) .
Ni1 P1 2.1684(9) 7

loop_
_geom_torsion_atom_site_label_1
_geom_torsion_atom_site_label_2
_geom_torsion_atom_site_label_3
_geom_torsion_atom_site_label_4
_geom_torsion
_geom_torsion_site_symmetry_1
_geom_torsion_site_symmetry_4
C1 C1 C2 C3 0.5(6) 7 .
C1 C1 C2 F1 180.0(4) 7 .
C1 C1 Ni1 P1 -1.5(4) 7 7
C1 C1 Ni1 P1 179.2(2) 7 .
C1 C2 C3 C3 -0.2(6) . 7
C1 C2 C3 F2 178.9(3) . .
C2 C1 Ni1 C1 -178.3(18) . 7
C2 C1 Ni1 P1 0.9(16) . .
C5 C4 P1 C6 173.7(3) . .
C5 C4 P1 C8 -77.6(3) . .
C5 C4 P1 Ni1 45.2(3) . .
C7 C6 P1 C4 61.1(3) . .
C7 C6 P1 C8 -46.4(3) . .
C7 C6 P1 Ni1 -172.0(2) . .
C9 C8 P1 C4 -172.9(3) . .
C9 C8 P1 C6 -65.2(3) . .
C9 C8 P1 Ni1 63.0(3) . .
F1 C2 C3 C3 -179.7(4) . 7
F1 C2 C3 F2 -0.6(5) . .
Ni1 C1 C2 F1 -1.9(18) . .
